data_7022613
loop_
_publ_author_name
'Gonz\'alez-L\'opez, Vianney'
'Leyva, Marco A.'
'Rosales-Hoz, Mar\'ia J'

_publ_section_title
;
 Coupling of acetylene molecules on ruthenium clusters, involving cleavage
 of C-Si bonds in the alkyne and coordination of a phenyl ring of a SiPh3
 group.
;
_journal_issue 15
_journal_name_full 'Dalton transactions (Cambridge, England : 2003)'
_journal_page_first 5401
_journal_page_last 5411
_journal_paper_doi 10.1039/c3dt32335h
_journal_volume 42
_journal_year 2013
_chemical_absolute_configuration unk
_chemical_compound_source 'synthesis as described'
_chemical_formula_moiety 'C25 H15 O9 Ru3 Si1'
_chemical_formula_sum 'C22 H30 O8 Ru3 Si3'
_chemical_formula_weight 809.94
_chemical_name_common compound3a
_space_group_crystal_system orthorhombic
_space_group_IT_number 19
_space_group_name_Hall 'P 2ac 2ab'
_space_group_name_H-M_alt 'P 21 21 21'
_symmetry_cell_setting orthorhombic
_symmetry_Int_Tables_number 19
_symmetry_space_group_name_Hall 'P 2ac 2ab'
_symmetry_space_group_name_H-M 'P 21 21 21'
_atom_sites_solution_hydrogens geom
_audit_conform_dict_location ftp://ftp.iucr.org/pub/cif_core.dic
_audit_conform_dict_name cif_core.dic
_audit_conform_dict_version 2.4
_audit_creation_date 2012-12-11T15:58:08-00:00
_audit_creation_method 'WinGX routine CIF_UPDATE'
_cell_angle_alpha 90
_cell_angle_beta 90
_cell_angle_gamma 90
_cell_formula_units_Z 4
_cell_length_a 9.2297(6)
_cell_length_b 18.2204(13)
_cell_length_c 18.5059(13)
_cell_measurement_reflns_used 600
_cell_measurement_temperature 293(2)
_cell_measurement_theta_max 14
_cell_measurement_theta_min 1
_cell_measurement_wavelength 0.71073
_cell_volume 3112.1(4)
_computing_cell_refinement 'HKL Scalepack (Otwinowski & Minor 1997)'
_computing_data_collection 'Collect (Bruker AXS BV, 1997-2004)'
_computing_data_reduction 'HKL Denzo and Scalepack (Otwinowski & Minor 1997)'
_computing_molecular_graphics 'Ortep-3 for Windows (Farrugia, 1997)'
_computing_publication_material 'WinGX publication routines (Farrugia, 1999)'
_computing_structure_refinement 'SHELXL-2012 (Sheldrick, 2012)'
_computing_structure_solution 'SHELXS-1997 (Sheldrick, 2008)'
_diffrn_ambient_temperature 293(2)
_diffrn_detector 'CCD plate'
_diffrn_detector_area_resol_mean 9
_diffrn_measured_fraction_theta_full 0.983
_diffrn_measured_fraction_theta_max 0.873
_diffrn_measurement_device '95mm CCD camera on \k-goniostat'
_diffrn_measurement_device_type KappaCCD
_diffrn_measurement_method 'CCD rotation images, thick slices'
_diffrn_orient_matrix_type 'by Bruker AXS Collect from scalepack cell'
_diffrn_orient_matrix_UB_11 -0.208712E-1
_diffrn_orient_matrix_UB_12 -0.375E-4
_diffrn_orient_matrix_UB_13 -0.530247E-1
_diffrn_orient_matrix_UB_21 -0.106317
_diffrn_orient_matrix_UB_22 0.31E-5
_diffrn_orient_matrix_UB_23 0.104094E-1
_diffrn_orient_matrix_UB_31 -0.83E-5
_diffrn_orient_matrix_UB_32 0.548835E-1
_diffrn_orient_matrix_UB_33 -0.368E-4
_diffrn_radiation_monochromator 'horizonally mounted graphite crystal'
_diffrn_radiation_probe x-ray
_diffrn_radiation_type MoK\a
_diffrn_radiation_wavelength 0.71073
_diffrn_reflns_av_R_equivalents 0.1791
_diffrn_reflns_Laue_measured_fraction_full 0.983
_diffrn_reflns_Laue_measured_fraction_max 0.873
_diffrn_reflns_limit_h_max 10
_diffrn_reflns_limit_h_min -10
_diffrn_reflns_limit_k_max 21
_diffrn_reflns_limit_k_min -22
_diffrn_reflns_limit_l_max 24
_diffrn_reflns_limit_l_min -23
_diffrn_reflns_number 21413
_diffrn_reflns_point_group_measured_fraction_full 0.965
_diffrn_reflns_point_group_measured_fraction_max 0.85
_diffrn_reflns_reduction_process
;
Scaled and merged with Sortav
R.H. Blessing, (1987) Cryst. Rev. 1, 3-58
R.H. Blessing, (1989) J. Appl. Cryst. 22, 396-397
;
_diffrn_reflns_theta_full 25
_diffrn_reflns_theta_max 27.653
_diffrn_reflns_theta_min 3.138
_diffrn_source 'Enraf Nonius FR590'
_exptl_absorpt_coefficient_mu 1.591
_exptl_absorpt_correction_T_max 0.782
_exptl_absorpt_correction_T_min 0.7151
_exptl_absorpt_correction_type multi-scan
_exptl_absorpt_process_details
;
[c.f. r.h. blessing, acta cryst. (1995), a51, 33-38]
;
_exptl_crystal_colour red
_exptl_crystal_density_diffrn 1.729
_exptl_crystal_density_method 'not measured'
_exptl_crystal_description prism
_exptl_crystal_F_000 1600
_exptl_crystal_size_max 0.28
_exptl_crystal_size_mid 0.17
_exptl_crystal_size_min 0.1
_refine_diff_density_max 0.491
_refine_diff_density_min -0.646
_refine_diff_density_rms 0.117
_refine_ls_abs_structure_details
;
Flack x determined using 1052 quotients [(I+)-(I-)]/[(I+)+(I-)]
(Parsons and Flack (2004), Acta Cryst. A60, s61).
;
_refine_ls_abs_structure_Flack 0.04(7)
_refine_ls_extinction_method none
_refine_ls_goodness_of_fit_ref 1.115
_refine_ls_hydrogen_treatment constr
_refine_ls_matrix_type full
_refine_ls_number_parameters 342
_refine_ls_number_reflns 6152
_refine_ls_number_restraints 64
_refine_ls_restrained_S_all 1.114
_refine_ls_R_factor_all 0.1421
_refine_ls_R_factor_gt 0.0697
_refine_ls_shift/su_max 0.013
_refine_ls_shift/su_mean 0
_refine_ls_structure_factor_coef Fsqd
_refine_ls_weighting_details
;
w=1/[\s^2^(Fo^2^)+3.4053P]
where P=(Fo^2^+2Fc^2^)/3
;
_refine_ls_weighting_scheme calc
_refine_ls_wR_factor_gt 0.0948
_refine_ls_wR_factor_ref 0.1147
_reflns_number_gt 3624
_reflns_number_total 6152
_reflns_threshold_expression 'I > 2\s(I)'
_cod_data_source_file c3dt32335h.txt
_cod_data_source_block mrvian28
_cod_original_sg_symbol_H-M P212121
_cod_database_code 7022613

loop_
_symmetry_equiv_pos_as_xyz
'x, y, z'
'-x+1/2, -y, z+1/2'
'x+1/2, -y+1/2, -z'
'-x, y+1/2, -z+1/2'

loop_
_atom_site_label
_atom_site_type_symbol
_atom_site_fract_x
_atom_site_fract_y
_atom_site_fract_z
_atom_site_U_iso_or_equiv
_atom_site_adp_type
_atom_site_occupancy
_atom_site_calc_flag
_atom_site_disorder_assembly
_atom_site_disorder_group
C4 C 0.5223(16) 0.3998(8) 0.1774(7) 0.047(4) Uani 1 d . .
C3 C 0.6164(15) 0.3409(8) 0.2052(7) 0.046(3) Uani 1 d . .
C2 C 0.6075(19) 0.3299(9) 0.2855(7) 0.064(4) Uani 1 d . .
C1 C 0.5128(14) 0.3809(8) 0.3228(7) 0.043(4) Uani 1 d . .
C7 C 0.688(2) 0.2670(12) 0.3214(9) 0.106(8) Uani 1 d . .
H7C H 0.6737 0.2228 0.2941 0.159 Uiso 1 calc . .
H7B H 0.6522 0.2602 0.3696 0.159 Uiso 1 calc . .
H7A H 0.7898 0.2782 0.3232 0.159 Uiso 1 calc . .
C15 C 0.2778(17) 0.4318(11) 0.0688(9) 0.082(5) Uani 1 d . .
H15A H 0.2325 0.3991 0.1026 0.123 Uiso 1 calc . .
H15C H 0.2556 0.4164 0.0204 0.123 Uiso 1 calc . .
H15B H 0.2423 0.4807 0.0762 0.123 Uiso 1 calc . .
C16 C 0.552(2) 0.5240(9) 0.0697(9) 0.087(5) Uani 1 d . .
H16C H 0.5345 0.5524 0.1125 0.13 Uiso 1 calc . .
H16B H 0.5047 0.5469 0.0293 0.13 Uiso 1 calc . .
H16A H 0.6539 0.521 0.0608 0.13 Uiso 1 calc . .
C17 C 0.536(2) 0.3747(11) 0.0021(8) 0.104(6) Uani 1 d . .
H17A H 0.4892 0.3276 0.0036 0.155 Uiso 1 calc . .
H17B H 0.6387 0.3684 0.0032 0.155 Uiso 1 calc . .
H17C H 0.5084 0.3998 -0.0414 0.155 Uiso 1 calc . .
C9 C 0.6429(16) 0.2168(9) 0.0922(9) 0.083(5) Uani 1 d . .
H9A H 0.6071 0.1798 0.1246 0.124 Uiso 1 calc . .
H9B H 0.7036 0.1943 0.0564 0.124 Uiso 1 calc . .
H9C H 0.5628 0.2407 0.069 0.124 Uiso 1 calc . .
C10 C 0.8555(15) 0.3478(9) 0.0885(8) 0.073(5) Uani 1 d . .
H10A H 0.924 0.3732 0.1185 0.11 Uiso 1 calc . .
H10B H 0.7923 0.3827 0.0658 0.11 Uiso 1 calc . .
H10C H 0.9064 0.3206 0.052 0.11 Uiso 1 calc . .
C11 C 0.8902(17) 0.2310(10) 0.1939(9) 0.086(5) Uani 1 d . .
H11A H 0.9324 0.2611 0.2308 0.13 Uiso 1 calc . .
H11B H 0.9643 0.2155 0.1608 0.13 Uiso 1 calc . .
H11C H 0.846 0.1887 0.2156 0.13 Uiso 1 calc . .
C12 C 0.5648(17) 0.5408(9) 0.2769(9) 0.069(5) Uani 1 d . .
C13 C 0.8160(18) 0.4587(15) 0.3312(9) 0.101(7) Uani 1 d . .
C14 C 0.818(2) 0.4943(11) 0.1995(9) 0.075(5) Uani 1 d . .
C8 C 0.541(2) 0.4793(12) 0.4587(9) 0.109(8) Uani 1 d . .
H8A H 0.546 0.4785 0.5105 0.163 Uiso 1 calc . .
H8C H 0.4699 0.5146 0.4436 0.163 Uiso 1 calc . .
H8B H 0.6339 0.4926 0.4393 0.163 Uiso 1 calc . .
C5A C 0.627(10) 0.332(5) 0.477(2) 0.11(2) Uani 0.50(15) d A 1
H5A1 H 0.722 0.3469 0.4619 0.163 Uiso 0.50(15) calc A 1
H5A2 H 0.6147 0.2805 0.4684 0.163 Uiso 0.50(15) calc A 1
H5A3 H 0.6148 0.3421 0.5275 0.163 Uiso 0.50(15) calc A 1
C5B C 0.569(12) 0.312(4) 0.484(3) 0.15(3) Uani 0.50(15) d A 2
H5B1 H 0.6722 0.314 0.4804 0.226 Uiso 0.50(15) calc A 2
H5B2 H 0.535 0.2647 0.4687 0.226 Uiso 0.50(15) calc A 2
H5B3 H 0.5397 0.3207 0.533 0.226 Uiso 0.50(15) calc A 2
C6 C 0.295(2) 0.3643(11) 0.4462(10) 0.104(6) Uani 1 d . .
H6A H 0.2771 0.3127 0.4408 0.156 Uiso 1 calc . .
H6B H 0.2328 0.3912 0.414 0.156 Uiso 1 calc . .
H6C H 0.2751 0.3787 0.4951 0.156 Uiso 1 calc . .
C21 C 0.3054(18) 0.5330(10) 0.2011(9) 0.064(5) Uani 1 d . .
C22 C 0.2852(16) 0.5078(9) 0.3370(8) 0.056(4) Uani 1 d . .
C23 C 0.2133(16) 0.3868(7) 0.2491(10) 0.062(4) Uani 1 d . .
C31 C 0.3002(17) 0.2675(9) 0.1610(9) 0.059(4) Uani 1 d . .
C32 C 0.301(2) 0.2393(11) 0.2967(10) 0.089(6) Uani 1 d . .
O12 O 0.5752(13) 0.6018(8) 0.2902(7) 0.097(4) Uani 1 d . .
O13A O 0.903(3) 0.483(3) 0.3730(16) 0.097(4) Uani 0.54(5) d B 1
O13B O 0.900(3) 0.445(3) 0.3792(16) 0.097(4) Uani 0.46(5) d B 2
O14 O 0.9015(14) 0.5244(8) 0.1650(7) 0.105(5) Uani 1 d . .
O21 O 0.2514(15) 0.5812(8) 0.1703(8) 0.111(5) Uani 1 d . .
O22 O 0.2152(12) 0.5368(8) 0.3767(7) 0.089(4) Uani 1 d . .
O23 O 0.0885(10) 0.3916(6) 0.2510(8) 0.090(4) Uani 1 d . .
O31 O 0.2542(14) 0.2350(8) 0.1117(8) 0.104(5) Uani 1 d . .
O32 O 0.256(2) 0.1951(9) 0.3307(9) 0.142(7) Uani 1 d . .
Ru1 Ru 0.68051(11) 0.44860(7) 0.25978(7) 0.0563(4) Uani 1 d . .
Ru2 Ru 0.39274(11) 0.46276(6) 0.26055(6) 0.0480(3) Uani 1 d . .
Ru3 Ru 0.37983(11) 0.31775(6) 0.23801(7) 0.0528(3) Uani 1 d . .
Si3 Si 0.4774(5) 0.4302(3) 0.0823(2) 0.0612(13) Uani 1 d . .
Si2 Si 0.7491(4) 0.2851(3) 0.1437(3) 0.0572(12) Uani 1 d . .
Si1 Si 0.4879(6) 0.3845(4) 0.4242(3) 0.0851(18) Uani 1 d . .

loop_
_atom_site_aniso_label
_atom_site_aniso_U_11
_atom_site_aniso_U_22
_atom_site_aniso_U_33
_atom_site_aniso_U_23
_atom_site_aniso_U_13
_atom_site_aniso_U_12
C4 0.047(10) 0.057(10) 0.037(8) -0.011(7) -0.004(6) 0.006(8)
C3 0.033(8) 0.038(8) 0.067(9) -0.007(7) 0.001(7) -0.011(8)
C2 0.078(11) 0.064(11) 0.050(9) 0.007(8) 0.004(8) 0.007(11)
C1 0.033(10) 0.049(10) 0.047(8) 0.004(7) 0.002(6) 0.004(7)
C7 0.132(17) 0.13(2) 0.051(11) 0.018(12) 0.003(10) 0.052(17)
C15 0.081(10) 0.102(14) 0.062(10) 0.008(11) -0.011(7) 0.002(10)
C16 0.089(12) 0.096(12) 0.076(11) 0.013(10) 0.007(9) -0.002(10)
C17 0.115(13) 0.134(16) 0.061(10) -0.007(11) -0.004(9) 0.038(12)
C9 0.069(11) 0.071(11) 0.108(13) -0.033(10) 0.019(8) 0.002(9)
C10 0.059(10) 0.074(10) 0.086(10) -0.014(8) 0.023(8) 0.005(8)
C11 0.062(9) 0.083(12) 0.115(12) -0.005(10) 0.031(8) 0.019(10)
C12 0.066(11) 0.057(10) 0.085(11) -0.036(10) 0.021(8) -0.032(9)
C13 0.047(10) 0.17(2) 0.082(12) -0.047(13) -0.004(8) 0.000(13)
C14 0.051(10) 0.106(15) 0.067(11) -0.012(10) 0.008(8) -0.010(11)
C8 0.066(12) 0.18(2) 0.080(12) -0.041(14) -0.012(10) 0.001(15)
C5A 0.12(3) 0.17(5) 0.03(2) -0.03(2) 0.022(17) 0.04(3)
C5B 0.12(3) 0.19(5) 0.15(5) 0.09(5) 0.04(2) 0.02(3)
C6 0.117(13) 0.114(17) 0.081(12) 0.006(13) 0.041(10) -0.009(13)
C21 0.053(10) 0.062(12) 0.079(11) -0.004(10) 0.004(8) 0.013(10)
C22 0.041(9) 0.059(11) 0.069(11) -0.027(9) 0.015(8) -0.006(8)
C23 0.060(9) 0.052(9) 0.074(11) -0.014(10) 0.002(10) -0.002(7)
C31 0.054(10) 0.049(10) 0.073(11) -0.002(9) 0.011(8) -0.017(9)
C32 0.133(17) 0.057(13) 0.078(13) -0.022(11) 0.034(12) -0.025(13)
O12 0.070(6) 0.093(9) 0.127(8) -0.031(8) 0.011(5) -0.023(7)
O13A 0.070(6) 0.093(9) 0.127(8) -0.031(8) 0.011(5) -0.023(7)
O13B 0.070(6) 0.093(9) 0.127(8) -0.031(8) 0.011(5) -0.023(7)
O14 0.077(9) 0.117(12) 0.122(10) -0.011(9) 0.035(7) -0.029(9)
O21 0.118(12) 0.088(11) 0.128(13) 0.022(10) -0.002(8) 0.055(10)
O22 0.059(7) 0.112(11) 0.096(9) -0.033(9) 0.025(6) 0.004(8)
O23 0.046(6) 0.095(8) 0.129(10) -0.024(9) 0.004(9) 0.002(6)
O31 0.102(10) 0.109(11) 0.101(11) -0.047(10) -0.004(7) -0.028(9)
O32 0.195(18) 0.089(11) 0.142(14) 0.033(11) 0.066(12) -0.045(12)
Ru1 0.0410(6) 0.0688(8) 0.0592(7) -0.0167(8) 0.0014(6) -0.0025(6)
Ru2 0.0422(6) 0.0474(7) 0.0543(7) -0.0078(6) 0.0030(6) 0.0031(5)
Ru3 0.0521(6) 0.0464(7) 0.0599(7) -0.0050(6) 0.0053(7) -0.0012(6)
Si3 0.061(3) 0.074(4) 0.049(2) -0.001(2) -0.001(2) 0.006(3)
Si2 0.049(3) 0.057(3) 0.065(3) -0.013(3) 0.0053(19) 0.007(2)
Si1 0.090(4) 0.113(5) 0.052(3) -0.001(3) 0.005(2) 0.026(4)

loop_
_atom_type_symbol
_atom_type_description
_atom_type_scat_dispersion_real
_atom_type_scat_dispersion_imag
_atom_type_scat_source
C C 0.0033 0.0016 'International Tables Vol C Tables 4.2.6.8 and 6.1.1.4'
H H 0 0 'International Tables Vol C Tables 4.2.6.8 and 6.1.1.4'
O O 0.0106 0.006 'International Tables Vol C Tables 4.2.6.8 and 6.1.1.4'
Ru Ru -1.2594 0.8363 'International Tables Vol C Tables 4.2.6.8 and 6.1.1.4'
Si Si 0.0817 0.0704 'International Tables Vol C Tables 4.2.6.8 and 6.1.1.4'

loop_
_geom_angle_atom_site_label_1
_geom_angle_atom_site_label_2
_geom_angle_atom_site_label_3
_geom_angle
C3 C4 Si3 131.9(10)
C3 C4 Ru2 116.3(9)
Si3 C4 Ru2 111.7(7)
C3 C4 Ru3 72.0(8)
Si3 C4 Ru3 121.5(7)
Ru2 C4 Ru3 72.1(4)
C3 C4 Ru1 71.0(7)
Si3 C4 Ru1 130.2(8)
Ru2 C4 Ru1 71.8(4)
Ru3 C4 Ru1 107.1(5)
C4 C3 C2 114.3(13)
C4 C3 Si2 123.0(10)
C2 C3 Si2 122.7(13)
C4 C3 Ru1 71.4(8)
C2 C3 Ru1 72.0(9)
Si2 C3 Ru1 122.8(7)
C4 C3 Ru3 70.6(8)
C2 C3 Ru3 70.3(10)
Si2 C3 Ru3 130.6(7)
Ru1 C3 Ru3 106.6(6)
C1 C2 C3 114.7(14)
C1 C2 C7 124.8(12)
C3 C2 C7 120.5(15)
C1 C2 Ru3 72.1(9)
C3 C2 Ru3 71.5(9)
C7 C2 Ru3 123.1(12)
C1 C2 Ru1 71.0(8)
C3 C2 Ru1 69.8(8)
C7 C2 Ru1 130.6(13)
Ru3 C2 Ru1 106.2(6)
C2 C1 Si1 124.6(10)
C2 C1 Ru2 119.4(9)
Si1 C1 Ru2 116.0(7)
C2 C1 Ru1 72.3(8)
Si1 C1 Ru1 124.6(7)
Ru2 C1 Ru1 73.0(4)
C2 C1 Ru3 71.1(9)
Si1 C1 Ru3 129.0(7)
Ru2 C1 Ru3 73.2(4)
Ru1 C1 Ru3 106.3(5)
C2 C7 H7C 109.5
C2 C7 H7B 109.5
H7C C7 H7B 109.5
C2 C7 H7A 109.5
H7C C7 H7A 109.5
H7B C7 H7A 109.5
Si3 C15 H15A 109.5
Si3 C15 H15C 109.5
H15A C15 H15C 109.5
Si3 C15 H15B 109.5
H15A C15 H15B 109.5
H15C C15 H15B 109.5
Si3 C16 H16C 109.5
Si3 C16 H16B 109.5
H16C C16 H16B 109.5
Si3 C16 H16A 109.5
H16C C16 H16A 109.5
H16B C16 H16A 109.5
Si3 C17 H17A 109.5
Si3 C17 H17B 109.5
H17A C17 H17B 109.5
Si3 C17 H17C 109.5
H17A C17 H17C 109.5
H17B C17 H17C 109.5
Si2 C9 H9A 109.5
Si2 C9 H9B 109.5
H9A C9 H9B 109.5
Si2 C9 H9C 109.5
H9A C9 H9C 109.5
H9B C9 H9C 109.5
Si2 C10 H10A 109.5
Si2 C10 H10B 109.5
H10A C10 H10B 109.5
Si2 C10 H10C 109.5
H10A C10 H10C 109.5
H10B C10 H10C 109.5
Si2 C11 H11A 109.5
Si2 C11 H11B 109.5
H11A C11 H11B 109.5
Si2 C11 H11C 109.5
H11A C11 H11C 109.5
H11B C11 H11C 109.5
O12 C12 Ru1 143.1(14)
O12 C12 Ru2 137.4(14)
Ru1 C12 Ru2 79.5(6)
O13A C13 Ru1 164(3)
O13B C13 Ru1 162(3)
O14 C14 Ru1 177.1(17)
Si1 C8 H8A 109.5
Si1 C8 H8C 109.5
H8A C8 H8C 109.5
Si1 C8 H8B 109.5
H8A C8 H8B 109.5
H8C C8 H8B 109.5
Si1 C5A H5A1 109.5
Si1 C5A H5A2 109.5
H5A1 C5A H5A2 109.5
Si1 C5A H5A3 109.5
H5A1 C5A H5A3 109.5
H5A2 C5A H5A3 109.5
Si1 C5B H5B1 109.5
Si1 C5B H5B2 109.5
H5B1 C5B H5B2 109.5
Si1 C5B H5B3 109.5
H5B1 C5B H5B3 109.5
H5B2 C5B H5B3 109.5
Si1 C6 H6A 109.5
Si1 C6 H6B 109.5
H6A C6 H6B 109.5
Si1 C6 H6C 109.5
H6A C6 H6C 109.5
H6B C6 H6C 109.5
O21 C21 Ru2 173.0(16)
O22 C22 Ru2 173.7(16)
O23 C23 Ru3 144.9(12)
O23 C23 Ru2 135.2(12)
Ru3 C23 Ru2 79.9(5)
O31 C31 Ru3 177.9(15)
O32 C32 Ru3 179.2(17)
C13 Ru1 C14 85.6(8)
C13 Ru1 C12 99.4(9)
C14 Ru1 C12 94.6(7)
C13 Ru1 C3 125.7(9)
C14 Ru1 C3 107.0(7)
C12 Ru1 C3 130.4(6)
C13 Ru1 C1 98.5(8)
C14 Ru1 C1 172.7(7)
C12 Ru1 C1 90.6(6)
C3 Ru1 C1 65.8(5)
C13 Ru1 C4 163.0(9)
C14 Ru1 C4 101.9(7)
C12 Ru1 C4 95.2(6)
C3 Ru1 C4 37.6(5)
C1 Ru1 C4 72.6(4)
C13 Ru1 C2 98.3(9)
C14 Ru1 C2 137.0(7)
C12 Ru1 C2 126.3(6)
C3 Ru1 C2 38.1(4)
C1 Ru1 C2 36.7(5)
C4 Ru1 C2 65.7(5)
C13 Ru1 Ru2 131.8(6)
C14 Ru1 Ru2 129.0(6)
C12 Ru1 Ru2 52.5(4)
C3 Ru1 Ru2 80.1(4)
C1 Ru1 Ru2 51.6(3)
C4 Ru1 Ru2 53.6(4)
C2 Ru1 Ru2 78.4(4)
C21 Ru2 C22 85.3(7)
C21 Ru2 C23 92.8(7)
C22 Ru2 C23 87.1(6)
C21 Ru2 C12 87.1(8)
C22 Ru2 C12 89.7(6)
C23 Ru2 C12 176.8(6)
C21 Ru2 C1 174.4(6)
C22 Ru2 C1 99.5(6)
C23 Ru2 C1 90.2(6)
C12 Ru2 C1 90.1(6)
C21 Ru2 C4 100.0(6)
C22 Ru2 C4 174.4(6)
C23 Ru2 C4 90.8(6)
C12 Ru2 C4 92.3(6)
C1 Ru2 C4 75.2(5)
C21 Ru2 Ru1 119.5(5)
C22 Ru2 Ru1 124.2(5)
C23 Ru2 Ru1 134.3(4)
C12 Ru2 Ru1 48.0(5)
C1 Ru2 Ru1 55.4(3)
C4 Ru2 Ru1 54.6(4)
C21 Ru2 Ru3 124.3(5)
C22 Ru2 Ru3 121.0(5)
C23 Ru2 Ru3 47.2(4)
C12 Ru2 Ru3 135.0(5)
C1 Ru2 Ru3 55.4(4)
C4 Ru2 Ru3 54.4(4)
Ru1 Ru2 Ru3 87.02(5)
C31 Ru3 C32 85.3(7)
C31 Ru3 C23 94.9(7)
C32 Ru3 C23 96.8(8)
C31 Ru3 C4 100.0(5)
C32 Ru3 C4 166.9(8)
C23 Ru3 C4 94.7(6)
C31 Ru3 C2 135.2(6)
C32 Ru3 C2 101.5(8)
C23 Ru3 C2 127.4(6)
C4 Ru3 C2 66.2(5)
C31 Ru3 C1 170.7(6)
C32 Ru3 C1 100.8(7)
C23 Ru3 C1 91.5(6)
C4 Ru3 C1 72.6(4)
C2 Ru3 C1 36.9(5)
C31 Ru3 C3 105.3(6)
C32 Ru3 C3 129.7(8)
C23 Ru3 C3 129.9(5)
C4 Ru3 C3 37.4(5)
C2 Ru3 C3 38.2(4)
C1 Ru3 C3 65.4(5)
C31 Ru3 Ru2 128.8(5)
C32 Ru3 Ru2 131.1(5)
C23 Ru3 Ru2 52.9(4)
C4 Ru3 Ru2 53.5(4)
C2 Ru3 Ru2 78.7(4)
C1 Ru3 Ru2 51.4(4)
C3 Ru3 Ru2 79.5(4)
C16 Si3 C15 109.5(9)
C16 Si3 C17 107.0(8)
C15 Si3 C17 100.7(8)
C16 Si3 C4 107.8(7)
C15 Si3 C4 110.3(7)
C17 Si3 C4 121.1(8)
C10 Si2 C9 114.8(8)
C10 Si2 C11 103.4(7)
C9 Si2 C11 105.6(8)
C10 Si2 C3 109.7(7)
C9 Si2 C3 108.5(6)
C11 Si2 C3 114.8(7)
C6 Si1 C5B 96(4)
C6 Si1 C5A 116(4)
C6 Si1 C1 109.0(8)
C5B Si1 C1 121(2)
C5A Si1 C1 114.6(17)
C6 Si1 C8 110.6(9)
C5B Si1 C8 110(3)
C5A Si1 C8 96(3)
C1 Si1 C8 109.4(8)

loop_
_geom_bond_atom_site_label_1
_geom_bond_atom_site_label_2
_geom_bond_distance
C4 C3 1.473(19)
C4 Si3 1.890(14)
C4 Ru2 2.261(14)
C4 Ru3 2.286(15)
C4 Ru1 2.291(14)
C3 C2 1.502(17)
C3 Si2 1.957(14)
C3 Ru1 2.285(14)
C3 Ru3 2.305(14)
C2 C1 1.452(19)
C2 C7 1.52(2)
C2 Ru3 2.288(17)
C2 Ru1 2.316(16)
C1 Si1 1.890(14)
C1 Ru2 2.186(14)
C1 Ru1 2.298(13)
C1 Ru3 2.301(14)
C7 H7C 0.96
C7 H7B 0.96
C7 H7A 0.96
C15 Si3 1.860(16)
C15 H15A 0.96
C15 H15C 0.96
C15 H15B 0.96
C16 Si3 1.855(18)
C16 H16C 0.96
C16 H16B 0.96
C16 H16A 0.96
C17 Si3 1.874(16)
C17 H17A 0.96
C17 H17B 0.96
C17 H17C 0.96
C9 Si2 1.848(16)
C9 H9A 0.96
C9 H9B 0.96
C9 H9C 0.96
C10 Si2 1.821(15)
C10 H10A 0.96
C10 H10B 0.96
C10 H10C 0.96
C11 Si2 1.879(17)
C11 H11A 0.96
C11 H11B 0.96
C11 H11C 0.96
C12 O12 1.142(17)
C12 Ru1 2.017(17)
C12 Ru2 2.153(15)
C13 O13A 1.200(13)
C13 O13B 1.203(13)
C13 Ru1 1.830(15)
C14 O14 1.143(19)
C14 Ru1 1.881(19)
C8 Si1 1.91(2)
C8 H8A 0.96
C8 H8C 0.96
C8 H8B 0.96
C5A Si1 1.872(13)
C5A H5A1 0.96
C5A H5A2 0.96
C5A H5A3 0.96
C5B Si1 1.873(13)
C5B H5B1 0.96
C5B H5B2 0.96
C5B H5B3 0.96
C6 Si1 1.864(19)
C6 H6A 0.96
C6 H6B 0.96
C6 H6C 0.96
C21 O21 1.160(18)
C21 Ru2 1.870(18)
C22 O22 1.112(16)
C22 Ru2 1.913(15)
C23 O23 1.155(14)
C23 Ru3 1.997(14)
C23 Ru2 2.169(14)
C31 O31 1.167(18)
C31 Ru3 1.847(17)
C32 O32 1.10(2)
C32 Ru3 1.94(2)
Ru1 Ru2 2.6686(14)
Ru2 Ru3 2.6776(15)

loop_
_geom_torsion_atom_site_label_1
_geom_torsion_atom_site_label_2
_geom_torsion_atom_site_label_3
_geom_torsion_atom_site_label_4
_geom_torsion
Si3 C4 C3 C2 -173.1(13)
Ru2 C4 C3 C2 2.1(17)
Ru3 C4 C3 C2 -56.6(12)
Ru1 C4 C3 C2 59.4(12)
Si3 C4 C3 Si2 9.9(19)
Ru2 C4 C3 Si2 -174.9(7)
Ru3 C4 C3 Si2 126.4(10)
Ru1 C4 C3 Si2 -117.6(10)
Si3 C4 C3 Ru1 127.5(13)
Ru2 C4 C3 Ru1 -57.4(7)
Ru3 C4 C3 Ru1 -116.0(4)
Si3 C4 C3 Ru3 -116.5(13)
Ru2 C4 C3 Ru3 58.6(7)
Ru1 C4 C3 Ru3 116.0(4)
C4 C3 C2 C1 -3(2)
Si2 C3 C2 C1 174.5(9)
Ru1 C3 C2 C1 56.6(12)
Ru3 C3 C2 C1 -59.2(12)
C4 C3 C2 C7 174.8(15)
Si2 C3 C2 C7 -8(2)
Ru1 C3 C2 C7 -126.1(16)
Ru3 C3 C2 C7 118.1(17)
C4 C3 C2 Ru3 56.7(11)
Si2 C3 C2 Ru3 -126.3(11)
Ru1 C3 C2 Ru3 115.8(4)
C4 C3 C2 Ru1 -59.1(11)
Si2 C3 C2 Ru1 117.9(10)
Ru3 C3 C2 Ru1 -115.8(4)
C3 C2 C1 Si1 -176.2(12)
C7 C2 C1 Si1 7(2)
Ru3 C2 C1 Si1 124.8(11)
Ru1 C2 C1 Si1 -120.3(11)
C3 C2 C1 Ru2 1.9(19)
C7 C2 C1 Ru2 -175.3(14)
Ru3 C2 C1 Ru2 -57.0(8)
Ru1 C2 C1 Ru2 57.9(8)
C3 C2 C1 Ru1 -56.0(13)
C7 C2 C1 Ru1 126.8(17)
Ru3 C2 C1 Ru1 -114.9(4)
C3 C2 C1 Ru3 59.0(13)
C7 C2 C1 Ru3 -118.3(17)
Ru1 C2 C1 Ru3 114.9(4)
O13A C13 Ru1 C14 55(8)
O13B C13 Ru1 C14 -123(7)
O13A C13 Ru1 C12 -39(8)
O13B C13 Ru1 C12 143(7)
O13A C13 Ru1 C3 162(7)
O13B C13 Ru1 C3 -16(8)
O13A C13 Ru1 C1 -131(8)
O13B C13 Ru1 C1 51(7)
O13A C13 Ru1 C4 172(7)
O13B C13 Ru1 C4 -6(9)
O13A C13 Ru1 C2 -168(8)
O13B C13 Ru1 C2 14(7)
O13A C13 Ru1 Ru2 -87(8)
O13B C13 Ru1 Ru2 95(7)
C3 C4 Si3 C16 -114.4(15)
Ru2 C4 Si3 C16 70.2(10)
Ru3 C4 Si3 C16 152.0(9)
Ru1 C4 Si3 C16 -13.7(13)
C3 C4 Si3 C15 126.0(15)
Ru2 C4 Si3 C15 -49.3(10)
Ru3 C4 Si3 C15 32.4(11)
Ru1 C4 Si3 C15 -133.3(10)
C3 C4 Si3 C17 9.0(18)
Ru2 C4 Si3 C17 -166.3(8)
Ru3 C4 Si3 C17 -84.6(11)
Ru1 C4 Si3 C17 109.7(11)
C2 C1 Si1 C6 -118.2(14)
Ru2 C1 Si1 C6 63.6(10)
Ru1 C1 Si1 C6 150.2(9)
Ru3 C1 Si1 C6 -25.3(12)
C2 C1 Si1 C5B -8(5)
Ru2 C1 Si1 C5B 174(4)
Ru1 C1 Si1 C5B -100(4)
Ru3 C1 Si1 C5B 85(5)
C2 C1 Si1 C5A 14(4)
Ru2 C1 Si1 C5A -164(4)
Ru1 C1 Si1 C5A -78(4)
Ru3 C1 Si1 C5A 107(4)
C2 C1 Si1 C8 120.8(14)
Ru2 C1 Si1 C8 -57.4(10)
Ru1 C1 Si1 C8 29.2(11)
Ru3 C1 Si1 C8 -146.3(9)
